data_2012027
loop_
_publ_author_name
'Zaleski, Jacek'
'Daszkiewicz, Zdzis\/law'
'Kyzio\/l, Janusz B.'

_publ_section_title
;
 1-Methyl-4-nitraminopyridinium nitrate and 4-nitraminopyridinium
 methanesulfonate
;
_journal_issue 6
_journal_name_full 'Acta Crystallographica Section C'
_journal_page_first 754
_journal_page_last 757
_journal_paper_doi 10.1107/S0108270101004784
_journal_volume 57
_journal_year 2001
_chemical_formula_iupac 'C6 H8 N3 O2 + , N O3 -'
_chemical_formula_moiety 'C6 H8 N3 O2 + , N O3 -'
_chemical_formula_sum 'C6 H8 N4 O5'
_chemical_formula_weight 216.16
_chemical_name_systematic
;
1-Methyl-4-nitraminopyridinium nitrate
;
_space_group_IT_number 14
_symmetry_cell_setting monoclinic
_symmetry_space_group_name_Hall '-P 2ybc'
_symmetry_space_group_name_H-M 'P 1 21/c 1'
_audit_creation_method SHELXL97
_cell_angle_alpha 90
_cell_angle_beta 90.33(3)
_cell_angle_gamma 90
_cell_formula_units_Z 4
_cell_length_a 7.1080(10)
_cell_length_b 17.598(4)
_cell_length_c 7.2460(10)
_cell_measurement_reflns_used 35
_cell_measurement_temperature 293(2)
_cell_measurement_theta_max 14
_cell_measurement_theta_min 12
_cell_volume 906.4(3)
_computing_cell_refinement 'Kuma Diffraction Software (Kuma Diffraction, 1997)'
_computing_data_reduction 'Kuma Diffraction Software'
_computing_molecular_graphics 'SHELXTL/PC (Sheldrick, 1990b)'
_computing_publication_material SHELXL97
_computing_structure_refinement 'SHELXL97 (Sheldrick, 1997)'
_computing_structure_solution 'SHELXS97 (Sheldrick, 1990a)'
_diffrn_ambient_temperature 293(2)
_diffrn_measured_fraction_theta_full .965
_diffrn_measured_fraction_theta_max .965
_diffrn_measurement_device_type 'Kuma KM4'
_diffrn_measurement_method \w
_diffrn_radiation_monochromator graphite
_diffrn_radiation_source 'fine-focus sealed tube'
_diffrn_radiation_type MoK\a
_diffrn_radiation_wavelength .71073
_diffrn_reflns_av_R_equivalents .014
_diffrn_reflns_av_sigmaI/netI .019
_diffrn_reflns_limit_h_max 10
_diffrn_reflns_limit_h_min -10
_diffrn_reflns_limit_k_max 24
_diffrn_reflns_limit_k_min 0
_diffrn_reflns_limit_l_max 0
_diffrn_reflns_limit_l_min -10
_diffrn_reflns_number 2824
_diffrn_reflns_theta_full 30.05
_diffrn_reflns_theta_max 30.05
_diffrn_reflns_theta_min 2.87
_diffrn_standards_decay_% 1.05
_diffrn_standards_interval_count 50
_diffrn_standards_number 2
_exptl_absorpt_coefficient_mu .139
_exptl_absorpt_correction_type none
_exptl_crystal_colour 'light yellow'
_exptl_crystal_density_diffrn 1.584
_exptl_crystal_density_method 'not measured'
_exptl_crystal_description prism
_exptl_crystal_F_000 448
_exptl_crystal_size_max .5
_exptl_crystal_size_mid .4
_exptl_crystal_size_min .4
_refine_diff_density_max .30
_refine_diff_density_min -.18
_refine_ls_extinction_method none
_refine_ls_goodness_of_fit_ref 1.028
_refine_ls_hydrogen_treatment refall
_refine_ls_matrix_type full
_refine_ls_number_parameters 168
_refine_ls_number_reflns 2640
_refine_ls_number_restraints 0
_refine_ls_restrained_S_all 1.028
_refine_ls_R_factor_all .075
_refine_ls_R_factor_gt .043
_refine_ls_shift/su_max <0.001
_refine_ls_shift/su_mean .000
_refine_ls_structure_factor_coef Fsqd
_refine_ls_weighting_scheme calc
_refine_ls_wR_factor_ref .141
_reflns_number_gt 1746
_reflns_number_total 2640
_reflns_threshold_expression I>2\s(I)
_cod_data_source_file gd1147.cif
_cod_data_source_block III
_cod_original_sg_symbol_H-M 'P 21/c'
_cod_database_code 2012027
_cod_database_fobs_code 2012027

loop_
_symmetry_equiv_pos_as_xyz
'x, y, z'
'-x, y+1/2, -z+1/2'
'-x, -y, -z'
'x, -y-1/2, z-1/2'

loop_
_atom_site_label
_atom_site_fract_x
_atom_site_fract_y
_atom_site_fract_z
_atom_site_U_iso_or_equiv
_atom_site_adp_type
_atom_site_calc_flag
_atom_site_refinement_flags
_atom_site_occupancy
_atom_site_disorder_assembly
_atom_site_disorder_group
_atom_site_type_symbol
N1 .41533(19) .58830(7) .25002(19) .0417(3) Uani d . 1 . . N
C2 .3782(2) .66302(8) .2501(2) .0430(4) Uani d . 1 . . C
C3 .5025(2) .71522(8) .1821(2) .0415(3) Uani d . 1 . . C
C4 .6729(2) .68986(8) .1098(2) .0366(3) Uani d . 1 . . C
C5 .7077(2) .61148(9) .1089(2) .0439(4) Uani d . 1 . . C
C6 .5790(2) .56292(8) .1795(2) .0453(4) Uani d . 1 . . C
N7 .81323(19) .73406(7) .0355(2) .0443(3) Uani d . 1 . . N
N8 .82239(19) .81143(7) .0425(2) .0434(3) Uani d . 1 . . N
O10 .95126(19) .84000(7) -.0420(2) .0577(4) Uani d . 1 . . O
O9 .7056(2) .84584(7) .1291(2) .0704(5) Uani d . 1 . . O
C11 .2770(3) .53398(11) .3242(4) .0587(5) Uani d . 1 . . C
N12 1.18647(18) .62500(7) -.1671(2) .0434(3) Uani d . 1 . . N
O13 1.3313(2) .61432(7) -.2549(2) .0708(5) Uani d . 1 . . O
O14 1.1052(2) .57168(8) -.0930(3) .0787(5) Uani d . 1 . . O
O15 1.12243(18) .69110(7) -.1524(2) .0592(4) Uani d . 1 . . O
H6 .597(3) .5096(12) .185(3) .053(5) Uiso d . 1 . . H
H2 .264(3) .6786(11) .303(3) .048(5) Uiso d . 1 . . H
H5 .817(3) .5920(12) .061(3) .050(5) Uiso d . 1 . . H
H3 .476(3) .7653(11) .189(3) .049(5) Uiso d . 1 . . H
H11A .186(5) .5225(19) .241(5) .116(11) Uiso d . 1 . . H
H11B .236(4) .5499(18) .438(4) .101(10) Uiso d . 1 . . H
H11C .335(4) .4870(19) .324(4) .101(9) Uiso d . 1 . . H
H7 .918(3) .7143(14) -.026(3) .075(7) Uiso d . 1 . . H

loop_
_atom_site_aniso_label
_atom_site_aniso_U_11
_atom_site_aniso_U_22
_atom_site_aniso_U_33
_atom_site_aniso_U_12
_atom_site_aniso_U_13
_atom_site_aniso_U_23
N1 .0441(7) .0308(6) .0504(7) .0002(5) .0050(6) -.0020(5)
C2 .0401(7) .0335(7) .0557(9) .0037(6) .0090(7) -.0033(6)
C3 .0405(7) .0287(6) .0554(9) .0045(5) .0058(6) -.0027(6)
C4 .0357(7) .0328(6) .0414(7) .0018(5) .0005(5) -.0031(5)
C5 .0395(7) .0354(7) .0568(9) .0080(6) .0046(7) -.0069(6)
C6 .0491(9) .0292(6) .0576(10) .0062(6) .0028(7) -.0043(6)
N7 .0414(7) .0335(6) .0582(8) .0021(5) .0121(6) -.0029(5)
N8 .0416(7) .0351(6) .0537(8) -.0005(5) .0029(6) -.0003(5)
O10 .0548(7) .0471(7) .0714(8) -.0068(6) .0152(6) .0083(6)
O9 .0620(8) .0356(6) .1141(13) -.0024(6) .0335(8) -.0149(7)
C11 .0632(12) .0376(9) .0754(14) -.0089(8) .0174(11) .0025(9)
N12 .0365(6) .0347(6) .0591(8) .0014(5) .0070(6) -.0003(6)
O13 .0555(8) .0398(6) .1174(13) .0049(5) .0418(8) .0006(7)
O14 .0670(9) .0476(7) .1219(14) .0046(6) .0428(9) .0229(8)
O15 .0518(7) .0361(6) .0901(10) .0057(5) .0224(7) -.0043(6)

loop_
_atom_type_symbol
_atom_type_description
_atom_type_scat_dispersion_real
_atom_type_scat_dispersion_imag
_atom_type_scat_source
C C .0033 .0016 'International Tables Vol C Tables 4.2.6.8 and 6.1.1.4'
H H .0000 .0000 'International Tables Vol C Tables 4.2.6.8 and 6.1.1.4'
N N .0061 .0033 'International Tables Vol C Tables 4.2.6.8 and 6.1.1.4'
O O .0106 .0060 'International Tables Vol C Tables 4.2.6.8 and 6.1.1.4'

loop_
_geom_angle_atom_site_label_1
_geom_angle_atom_site_label_2
_geom_angle_atom_site_label_3
_geom_angle
_geom_angle_publ_flag
C2 N1 C6 119.70(10) y
C2 N1 C11 120.20(10) ?
C6 N1 C11 120.10(10) ?
N1 C2 C3 122.00(10) y
N1 C2 H2 117.0(10) ?
C3 C2 H2 121.0(10) ?
C2 C3 C4 119.00(10) y
C2 C3 H3 120.0(10) ?
C4 C3 H3 121.0(10) ?
N7 C4 C3 126.80(10) y
N7 C4 C5 115.20(10) y
C3 C4 C5 118.00(10) y
C6 C5 C4 120.00(10) y
C6 C5 H5 119.0(10) ?
C4 C5 H5 121.0(10) ?
N1 C6 C5 121.30(10) y
N1 C6 H6 115.0(10) ?
C5 C6 H6 123.0(10) ?
N8 N7 C4 125.70(10) y
N8 N7 H7 111.0(10) ?
C4 N7 H7 124(2) ?
O9 N8 O10 125.30(10) y
O9 N8 N7 119.20(10) y
O10 N8 N7 115.50(10) y
N1 C11 H11A 112(2) ?
N1 C11 H11B 110(2) ?
H11A C11 H11B 116(3) ?
N1 C11 H11C 106(2) ?
H11A C11 H11C 97(2) ?
H11B C11 H11C 115(3) ?
O14 N12 O13 120.50(10) ?
O14 N12 O15 120.00(10) ?
O13 N12 O15 119.50(10) ?

loop_
_geom_bond_atom_site_label_1
_geom_bond_atom_site_label_2
_geom_bond_site_symmetry_2
_geom_bond_distance
_geom_bond_publ_flag
N1 C2 . 1.341(2) ?
N1 C6 . 1.350(2) ?
N1 C11 . 1.475(2) ?
C2 C3 . 1.369(2) ?
C2 H2 . .94(2) ?
C3 C4 . 1.396(2) ?
C3 H3 . .90(2) ?
C4 N7 . 1.377(2) y
C4 C5 . 1.401(2) ?
C5 C6 . 1.354(2) ?
C5 H5 . .92(2) ?
C6 H6 . .95(2) ?
N7 N8 . 1.364(2) y
N7 H7 . .94(2) ?
N8 O9 . 1.206(2) y
N8 O10 . 1.214(2) y
C11 H11A . .90(3) ?
C11 H11B . .92(3) ?
C11 H11C . .93(3) ?
N12 O14 . 1.227(2) ?
N12 O13 . 1.227(2) ?
N12 O15 . 1.254(2) ?

loop_
_geom_hbond_atom_site_label_D
_geom_hbond_atom_site_label_H
_geom_hbond_atom_site_label_A
_geom_hbond_site_symmetry_A
_geom_hbond_distance_DH
_geom_hbond_distance_HA
_geom_hbond_distance_DA
_geom_hbond_angle_DHA
N7 H7 O15 . .94(2) 1.77(2) 2.700(2) 171(2)
C3 H3 O13 4_476 .90(2) 2.39(2) 3.270(2) 165(2)
C2 H2 O15 4_476 .94(2) 2.52(2) 3.226(2) 131(2)
C2 H2 O10 4_476 .94(2) 2.51(2) 3.396(2) 156(2)
C5 H5 O14 . .92(2) 2.37(2) 3.265(2) 166(2)
C6 H6 O13 3_765 .95(2) 2.30(2) 3.229(2) 168(2)
C11 H11C O9 2_645 .93(3) 2.52(3) 3.330(2) 146(2)

loop_
_geom_torsion_atom_site_label_1
_geom_torsion_atom_site_label_2
_geom_torsion_atom_site_label_3
_geom_torsion_atom_site_label_4
_geom_torsion
_geom_torsion_publ_flag
C6 N1 C2 C3 -.7(3) ?
C11 N1 C2 C3 -179.8(2) ?
N1 C2 C3 C4 .3(3) ?
C2 C3 C4 N7 179.7(2) ?
C2 C3 C4 C5 .6(2) ?
N7 C4 C5 C6 179.7(2) ?
C3 C4 C5 C6 -1.0(2) ?
C2 N1 C6 C5 .2(3) ?
C11 N1 C6 C5 179.3(2) ?
C4 C5 C6 N1 .7(3) ?
C3 C4 N7 N8 9.8(3) y
C5 C4 N7 N8 -171.0(2) y
C4 N7 N8 O9 4.5(3) y
C4 N7 N8 O10 -175.3(2) y
